data_7064206
loop_
_publ_author_name
'Chaturvedi, Nishtha'
'Pandey, Vinay Kumar'
'Tiwari, Vinod K.'
'Bhattacharya, Subrato'

_publ_section_title
;
 Tunable Cu-Ni phosphine-thiolate complexes as water-compatible catalyst
 for base-free click chemistry
;
_journal_name_full 'New Journal of Chemistry'
_journal_paper_doi 10.1039/D5NJ03825A
_journal_year 2026
_chemical_formula_moiety 'C82 H74 Cu2 N4 P6 S6, 1.5(C2 H3 N)'
_chemical_formula_sum 'C85 H78.5 Cu2 N5.5 P6 S6'
_chemical_formula_weight 1682.29
_space_group_crystal_system triclinic
_space_group_IT_number 2
_space_group_name_Hall '-P 1'
_space_group_name_H-M_alt 'P -1'
_atom_sites_solution_hydrogens geom
_atom_sites_solution_primary dual
_audit_creation_date 2025-12-09
_audit_creation_method
;
Olex2 1.5
(compiled 2025.02.27 svn.r83f5de26 for OlexSys, GUI svn.r7172)
;
_audit_update_record
;
2025-12-09 deposited with the CCDC.	2025-12-11 downloaded from the CCDC.
;
_cell_angle_alpha 117.864(3)
_cell_angle_beta 91.092(2)
_cell_angle_gamma 113.985(2)
_cell_formula_units_Z 1
_cell_length_a 13.0359(3)
_cell_length_b 13.8734(4)
_cell_length_c 14.8360(4)
_cell_measurement_reflns_used 17506
_cell_measurement_temperature 293(2)
_cell_measurement_theta_max 68.2050
_cell_measurement_theta_min 3.4670
_cell_volume 2093.38(13)
_computing_cell_refinement 'CrysAlisPro 1.171.44.105a (Rigaku OD, 2025)'
_computing_data_collection 'CrysAlisPro system (CCD 44.105a 64-bit (release 14-04-2025))'
_computing_data_reduction 'CrysAlisPro 1.171.44.105a (Rigaku OD, 2025)'
_computing_molecular_graphics 'Olex2 1.5 (Dolomanov et al., 2009)'
_computing_publication_material 'Olex2 1.5 (Dolomanov et al., 2009)'
_computing_structure_refinement 'SHELXL 2018/3 (Sheldrick, 2015)'
_computing_structure_solution 'SHELXT 2018/2 (Sheldrick, 2018)'
_diffrn_ambient_temperature 293(2)
_diffrn_detector 'Hybrid Pixel Array Detector'
_diffrn_detector_area_resol_mean 10.0000
_diffrn_detector_type HyPix3000
_diffrn_measured_fraction_theta_full 0.997
_diffrn_measured_fraction_theta_max 0.993
_diffrn_measurement_details
;
List of Runs (angles in degrees, time in seconds):

  # Type    Start    End  Width  t~exp~   \w     \q     \k     \f   Frames
#--------------------------------------------------------------------------
  1  \w   -109.00 -15.00   0.50    1.28    --  -40.83 -73.00 -90.00  188
  2  \w   -109.00 -15.00   0.50    1.28    --  -40.83 -73.00 -90.00  188
  3  \w    -66.00  28.00   0.50    1.28    --  -40.83  73.00  38.00  188
  4  \w    -27.00  67.00   0.50    1.28    --   40.83 -73.00 -90.00  188
  5  \w   -152.00 -57.00   0.50    5.11    --  -82.50 -73.00 -90.00  190
  6  \w    -93.00 -13.00   0.50    5.11    --  -82.50  73.00  38.00  160
  7  \w     27.00  93.00   0.50    5.11    --   96.04 -73.00 -90.00  132
  8  \w     70.00 164.00   0.50    5.11    --   96.04  73.00  38.00  188
  9  \w    -24.00  35.00   0.50    1.28    --  -40.83  11.00-180.00  118
 10  \w    -28.00  31.00   0.50    1.28    --  -40.83  21.00 150.00  118
 11  \w   -108.00 -17.00   0.50    1.28    --  -40.83 -65.00-150.00  182
 12  \w    -35.00  24.00   0.50    1.28    --   40.83 -11.00  90.00  118
 13  \w     41.00 100.00   0.50    1.28    --   40.83-138.00-180.00  118
 14  \w     41.00 100.00   0.50    1.28    --   40.83-138.00  90.00  118
 15  \w     28.00 109.00   0.50    1.28    --   40.83  32.00   0.00  162
 16  \w     18.00  78.00   0.50    1.28    --   40.83-104.00-120.00  120
 17  \w    -31.00  28.00   0.50    1.28    --   40.83 -21.00-180.00  118
 18  \w    -27.00  64.00   0.50    1.28    --   40.83 -65.00  30.00  182
 19  \w     15.00 110.00   0.50    1.28    --   40.83  73.00  38.00  190
 20  \w    -27.00  64.00   0.50    1.28    --   40.83 -65.00  30.00  182
 21  \w     15.00 110.00   0.50    1.28    --   40.83  73.00  38.00  190
 22  \w    -27.00  37.00   0.50    1.28    --   40.83 -32.00 120.00  128
 23  \w     28.00 109.00   0.50    1.28    --   40.83  32.00   0.00  162
 24  \w    -47.00 -15.00   0.50    5.11    --  -82.50  42.00-120.00   64
 25  \w    -47.00 -15.00   0.50    5.11    --  -82.50  42.00 150.00   64
 26  \w   -149.00 -63.00   0.50    5.11    --  -82.50 -50.00-150.00  172
 27  \w    -84.00 -18.00   0.50    5.11    --  -82.50 117.00-180.00  132
 28  \w   -153.00 -78.00   0.50    5.11    --  -82.50 -87.00   0.00  150
 29  \w   -149.00 -63.00   0.50    5.11    --  -82.50 -50.00-150.00  172
 30  \w     29.00  57.00   0.50    5.11    --   96.04 -50.00 -90.00   56
 31  \w     81.00 164.00   0.50    5.11    --   96.04 145.00 -90.00  166
 32  \w     74.00 163.00   0.50    5.11    --   96.04  59.00  90.00  178
 33  \w     44.00 127.00   0.50    5.11    --   96.04-145.00 -90.00  166
 34  \w     81.00 164.00   0.50    5.11    --   96.04 145.00-120.00  166
 35  \w     28.00  68.00   0.50    5.11    --   96.04 -59.00 -30.00   80
 36  \w     81.00 164.00   0.50    5.11    --   96.04 145.00 -90.00  166
 37  \w     32.00 110.00   0.50    5.11    --   96.04-117.00  60.00  156
 38  \w     81.00 166.00   0.50    5.11    --   96.04  25.00 -90.00  170
 39  \w     71.00 169.00   0.50    5.11    --   96.04  17.00  30.00  196
 40  \w     81.00 164.00   0.50    5.11    --   96.04 145.00 150.00  166
 41  \w     81.00 166.00   0.50    5.11    --   96.04  25.00 -90.00  170
 42  \w     29.00  57.00   0.50    5.11    --   96.04 -50.00-180.00   56
 43  \w     29.00  57.00   0.50    5.11    --   96.04 -50.00 -30.00   56
 44  \w     23.00 106.00   0.50    5.11    --   96.04 -96.00 -90.00  166
 45  \w     44.00 127.00   0.50    5.11    --   96.04-145.00  60.00  166
 46  \w     29.00  57.00   0.50    5.11    --   96.04 -50.00 -60.00   56
 47  \w     28.00  68.00   0.50    5.11    --   96.04 -59.00  60.00   80
 48  \w     81.00 164.00   0.50    5.11    --   96.04 145.00 -60.00  166
 49  \w     72.00 164.00   0.50    5.11    --   96.04  68.00  60.00  184
 50  \w     32.00 110.00   0.50    5.11    --   96.04-117.00 150.00  156
 51  \w     32.00 110.00   0.50    5.11    --   96.04-117.00 150.00  156
 52  \w     99.00 160.00   0.50    5.11    --   96.04 117.00 -60.00  122
 53  \w     44.00 127.00   0.50    5.11    --   96.04-145.00 120.00  166
 54  \w     99.00 160.00   0.50    5.11    --   96.04 117.00  90.00  122
 55  \w     99.00 160.00   0.50    5.11    --   96.04 117.00 -90.00  122
 56  \w     32.00 110.00   0.50    5.11    --   96.04-117.00 -90.00  156
 57  \w     32.00 110.00   0.50    5.11    --   96.04-117.00 120.00  156
 58  \w   -108.00 -17.00   0.50    1.28    --  -40.83 -65.00 150.00  182
 59  \w   -109.00 -14.00   0.50    1.28    --  -40.83 -77.00  30.00  190
 60  \w     14.00 110.00   0.50    1.28    --   40.83  77.00   0.00  192
 61  \w     14.00 110.00   0.50    1.28    --   40.83  77.00  60.00  192
 62  \w     14.00 110.00   0.50    1.28    --   40.83  77.00 -90.00  192
 63  \w     14.00 110.00   0.50    1.28    --   40.83  77.00-150.00  192
 64  \w     14.00 110.00   0.50    1.28    --   40.83  77.00 -30.00  192
 65  \w     14.00 110.00   0.50    1.28    --   40.83  77.00 120.00  192
 66  \w     14.00 110.00   0.50    1.28    --   40.83  77.00 150.00  192
 67  \w     14.00 110.00   0.50    1.28    --   40.83  77.00-180.00  192
 68  \w    -25.00  48.00   0.50    1.28    --   40.83 -43.00-150.00  146
 69  \w     14.00 110.00   0.50    1.28    --   40.83  77.00 -60.00  192
 70  \w     14.00 110.00   0.50    1.28    --   40.83  77.00-120.00  192
 71  \w     18.00 109.00   0.50    1.28    --   40.83  65.00  90.00  182
 72  \w     18.00 109.00   0.50    1.28    --   40.83  65.00 120.00  182
;
_diffrn_measurement_device 'four-circle diffractometer'
_diffrn_measurement_device_type 'XtaLAB Synergy, Dualflex, HyPix3000'
_diffrn_measurement_method '\w scans'
_diffrn_orient_matrix_type 'CrysAlisPro convention (1999,Acta A55,543-557)'
_diffrn_orient_matrix_UB_11 0.0506509000
_diffrn_orient_matrix_UB_12 0.0123123000
_diffrn_orient_matrix_UB_13 -0.0892932000
_diffrn_orient_matrix_UB_21 -0.0021551000
_diffrn_orient_matrix_UB_22 0.1236345000
_diffrn_orient_matrix_UB_23 0.0417252000
_diffrn_orient_matrix_UB_31 0.1239414000
_diffrn_orient_matrix_UB_32 0.0693740000
_diffrn_orient_matrix_UB_33 0.0712217000
_diffrn_radiation_monochromator mirror
_diffrn_radiation_probe x-ray
_diffrn_radiation_type 'Cu K\a'
_diffrn_radiation_wavelength 1.54184
_diffrn_reflns_av_R_equivalents 0.0717
_diffrn_reflns_av_unetI/netI 0.0376
_diffrn_reflns_Laue_measured_fraction_full 0.997
_diffrn_reflns_Laue_measured_fraction_max 0.993
_diffrn_reflns_limit_h_max 15
_diffrn_reflns_limit_h_min -14
_diffrn_reflns_limit_k_max 16
_diffrn_reflns_limit_k_min -16
_diffrn_reflns_limit_l_max 17
_diffrn_reflns_limit_l_min -16
_diffrn_reflns_number 39138
_diffrn_reflns_point_group_measured_fraction_full 0.997
_diffrn_reflns_point_group_measured_fraction_max 0.993
_diffrn_reflns_theta_full 67.684
_diffrn_reflns_theta_max 68.045
_diffrn_reflns_theta_min 3.489
_diffrn_source 'micro-focus sealed X-ray tube'
_diffrn_source_type 'PhotonJet (Cu) X-ray Source'
_exptl_absorpt_coefficient_mu 3.472
_exptl_absorpt_correction_T_max 1.00000
_exptl_absorpt_correction_T_min 0.39976
_exptl_absorpt_correction_type multi-scan
_exptl_absorpt_process_details
;
CrysAlisPro 1.171.44.105a (Rigaku Oxford Diffraction, 2025)
Empirical absorption correction using spherical harmonics,
implemented in SCALE3 ABSPACK scaling algorithm.
;
_exptl_crystal_colour white
_exptl_crystal_colour_primary white
_exptl_crystal_density_diffrn 1.334
_exptl_crystal_description needle
_exptl_crystal_F_000 871
_exptl_crystal_size_max 0.1
_exptl_crystal_size_mid 0.09
_exptl_crystal_size_min 0.07
_refine_diff_density_max 1.875
_refine_diff_density_min -0.761
_refine_diff_density_rms 0.072
_refine_ls_extinction_method none
_refine_ls_goodness_of_fit_ref 1.065
_refine_ls_hydrogen_treatment constr
_refine_ls_matrix_type full
_refine_ls_number_parameters 479
_refine_ls_number_reflns 7587
_refine_ls_number_restraints 0
_refine_ls_restrained_S_all 1.065
_refine_ls_R_factor_all 0.0809
_refine_ls_R_factor_gt 0.0672
_refine_ls_shift/su_max 0.000
_refine_ls_shift/su_mean 0.000
_refine_ls_structure_factor_coef Fsqd
_refine_ls_weighting_details 'w=1/[\s^2^(Fo^2^)+(0.0862P)^2^+3.1352P] where P=(Fo^2^+2Fc^2^)/3'
_refine_ls_weighting_scheme calc
_refine_ls_wR_factor_gt 0.1777
_refine_ls_wR_factor_ref 0.1859
_reflns_Friedel_coverage 0.000
_reflns_number_gt 6156
_reflns_number_total 7587
_reflns_threshold_expression 'I > 2\s(I)'
_cod_data_source_file d5nj03825a2.cif
_cod_data_source_block exp_4713
_cod_original_cell_volume 2093.38(11)
_cod_original_formula_sum 'C85 H78.50 Cu2 N5.50 P6 S6'
_cod_database_code 7064206
_shelx_shelxl_version_number 2018/3
_chemical_oxdiff_formula 'C H N P S Cu'
_shelx_space_group_comment
;
The symmetry employed for this shelxl refinement is uniquely defined
by the following loop, which should always be used as a source of
symmetry information in preference to the above space-group names.
They are only intended as comments.
;
_shelx_estimated_absorpt_t_max 0.793
_shelx_estimated_absorpt_t_min 0.723
_diffrn_oxdiff_digest_od_ed
;

;
_olex2_refinement_description
;
1. Others
 Fixed Sof: C31(0.75) N3(0.75) C44(0.75) H44A(0.75) H44B(0.75) H44C(0.75)
2.a Secondary CH2 refined with riding coordinates:
 C17(H17A,H17B), C3(H3A,H3B), C4(H4A,H4B)
2.b Aromatic/amide H refined with riding coordinates:
 N2(H2), C23(H23), C16(H16), C29(H29), C12(H12), C25(H25), C19(H19), C6(H6),
 C26(H26), C39(H39), C28(H28), C13(H13), C15(H15), C27(H27), C22(H22), C21(H21),
  C14(H14), C20(H20), C42(H42), C10(H10), C35(H35), C34(H34), C8(H8), C7(H7),
 C9(H9), C37(H37), C38(H38), C43(H43), C36(H36), C32(H32), C33(H33)
2.c Idealised Me refined as rotating group:
 C44(H44A,H44B,H44C)
;
_olex2_submission_special_instructions 'No special instructions were received'
_oxdiff_exptl_absorpt_empirical_details
;
Empirical correction (ABSPACK) includes:
- Absorption correction using spherical harmonics
- Frame scaling
;
_oxdiff_exptl_absorpt_empirical_full_max 2.244
_oxdiff_exptl_absorpt_empirical_full_min 0.664

loop_
_space_group_symop_operation_xyz
'x, y, z'
'-x, -y, -z'

loop_
_atom_site_label
_atom_site_type_symbol
_atom_site_fract_x
_atom_site_fract_y
_atom_site_fract_z
_atom_site_U_iso_or_equiv
_atom_site_adp_type
_atom_site_occupancy
_atom_site_site_symmetry_order
_atom_site_calc_flag
_atom_site_refinement_flags_posn
_atom_site_refinement_flags_adp
_atom_site_refinement_flags_occupancy
_atom_site_disorder_assembly
_atom_site_disorder_group
Cu1 Cu 0.73705(6) 0.57055(6) 0.39222(5) 0.0542(2) Uani 1 1 d . . . . .
P3 P 0.54776(10) 0.54675(10) 0.37766(9) 0.0485(3) Uani 1 1 d . . . . .
P1 P 0.85651(10) 0.76966(10) 0.53376(8) 0.0493(3) Uani 1 1 d . . . . .
S1 S 0.75828(11) 0.42869(10) 0.42314(9) 0.0576(3) Uani 1 1 d . . . . .
P2 P 0.83745(11) 0.61989(10) 0.28033(9) 0.0537(3) Uani 1 1 d . . . . .
S2 S 0.62367(14) 0.15161(12) 0.30915(11) 0.0755(4) Uani 1 1 d . . . . .
S3 S 0.48963(17) -0.08830(13) 0.09838(12) 0.0902(5) Uani 1 1 d . . . . .
N1 N 0.6667(4) 0.2701(4) 0.2134(3) 0.0630(10) Uani 1 1 d . . . . .
N2 N 0.6015(4) 0.1439(4) 0.1404(3) 0.0664(11) Uani 1 1 d . . . . .
H2 H 0.582735 0.117294 0.074204 0.080 Uiso 1 1 calc R U . . .
C24 C 0.4215(4) 0.4093(4) 0.2725(3) 0.0499(10) Uani 1 1 d . . . . .
C11 C 0.7959(4) 0.8756(4) 0.5961(4) 0.0540(10) Uani 1 1 d . . . . .
C18 C 0.5330(4) 0.6704(4) 0.3729(3) 0.0519(10) Uani 1 1 d . . . . .
C17 C 0.5022(4) 0.5536(4) 0.4952(3) 0.0489(9) Uani 1 1 d . . . . .
H17A H 0.556244 0.631533 0.557425 0.059 Uiso 1 1 calc R U . . .
H17B H 0.425896 0.549173 0.491293 0.059 Uiso 1 1 calc R U . . .
C1 C 0.6852(4) 0.2892(4) 0.3080(4) 0.0538(10) Uani 1 1 d . . . . .
C5 C 0.9614(4) 0.8123(4) 0.6465(3) 0.0542(10) Uani 1 1 d . . . . .
C40 C 0.7659(4) 0.5777(4) 0.1519(3) 0.0565(11) Uani 1 1 d . . . . .
C41 C 0.9659(5) 0.5972(4) 0.2585(4) 0.0622(12) Uani 1 1 d . . . . .
C23 C 0.5794(5) 0.7011(5) 0.3017(4) 0.0620(12) Uani 1 1 d . . . . .
H23 H 0.617081 0.659981 0.259510 0.074 Uiso 1 1 calc R U . . .
C3 C 0.9056(4) 0.7902(4) 0.3571(4) 0.0588(11) Uani 1 1 d . . . . .
H3A H 0.964918 0.823904 0.326517 0.071 Uiso 1 1 calc R U . . .
H3B H 0.847502 0.816474 0.355142 0.071 Uiso 1 1 calc R U . . .
C16 C 0.7940(4) 0.9541(4) 0.5638(4) 0.0622(12) Uani 1 1 d . . . . .
H16 H 0.822526 0.952862 0.506508 0.075 Uiso 1 1 calc R U . . .
C29 C 0.4346(5) 0.3145(5) 0.1922(4) 0.0653(12) Uani 1 1 d . . . . .
H29 H 0.508565 0.321752 0.190599 0.078 Uiso 1 1 calc R U . . .
C12 C 0.7462(5) 0.8745(5) 0.6781(4) 0.0646(12) Uani 1 1 d . . . . .
H12 H 0.743023 0.819606 0.698493 0.078 Uiso 1 1 calc R U . . .
C4 C 0.9599(4) 0.8377(4) 0.4710(4) 0.0569(11) Uani 1 1 d . . . . .
H4A H 0.991168 0.926716 0.511863 0.068 Uiso 1 1 calc R U . . .
H4B H 1.024089 0.819498 0.472574 0.068 Uiso 1 1 calc R U . . .
C25 C 0.3101(5) 0.3963(5) 0.2711(4) 0.0649(12) Uani 1 1 d . . . . .
H25 H 0.299057 0.459210 0.323909 0.078 Uiso 1 1 calc R U . . .
C19 C 0.4808(5) 0.7349(5) 0.4369(5) 0.0703(14) Uani 1 1 d . . . . .
H19 H 0.450962 0.717626 0.487074 0.084 Uiso 1 1 calc R U . . .
C6 C 0.9883(5) 0.7249(5) 0.6441(4) 0.0660(13) Uani 1 1 d . . . . .
H6 H 0.949549 0.643828 0.587493 0.079 Uiso 1 1 calc R U . . .
C26 C 0.2154(5) 0.2909(6) 0.1923(4) 0.0724(14) Uani 1 1 d . . . . .
H26 H 0.141259 0.283712 0.191861 0.087 Uiso 1 1 calc R U . . .
C39 C 0.6862(5) 0.4560(5) 0.0839(4) 0.0724(14) Uani 1 1 d . . . . .
H39 H 0.673500 0.397973 0.103190 0.087 Uiso 1 1 calc R U . . .
C28 C 0.3393(6) 0.2090(5) 0.1142(4) 0.0780(15) Uani 1 1 d . . . . .
H28 H 0.349756 0.145679 0.061127 0.094 Uiso 1 1 calc R U . . .
C13 C 0.7013(5) 0.9552(6) 0.7294(5) 0.0780(15) Uani 1 1 d . . . . .
H13 H 0.669402 0.954966 0.784879 0.094 Uiso 1 1 calc R U . . .
C15 C 0.7496(5) 1.0339(5) 0.6170(5) 0.0785(16) Uani 1 1 d . . . . .
H15 H 0.750895 1.088384 0.596580 0.094 Uiso 1 1 calc R U . . .
C27 C 0.2307(6) 0.1968(5) 0.1144(4) 0.0774(15) Uani 1 1 d . . . . .
H27 H 0.166827 0.125106 0.062093 0.093 Uiso 1 1 calc R U . . .
C2 C 0.5690(5) 0.0658(5) 0.1737(4) 0.0669(13) Uani 1 1 d . . . . .
C22 C 0.5708(5) 0.7923(5) 0.2919(5) 0.0762(15) Uani 1 1 d . . . . .
H22 H 0.601089 0.810844 0.242465 0.091 Uiso 1 1 calc R U . . .
C21 C 0.5181(6) 0.8543(5) 0.3548(5) 0.0819(17) Uani 1 1 d . . . . .
H21 H 0.513044 0.916223 0.348914 0.098 Uiso 1 1 calc R U . . .
C14 C 0.7035(5) 1.0341(6) 0.6993(5) 0.0820(16) Uani 1 1 d . . . . .
H14 H 0.673925 1.088406 0.734433 0.098 Uiso 1 1 calc R U . . .
C20 C 0.4729(6) 0.8267(5) 0.4260(5) 0.0835(17) Uani 1 1 d . . . . .
H20 H 0.436055 0.869098 0.468094 0.100 Uiso 1 1 calc R U . . .
C42 C 1.0172(6) 0.5773(6) 0.3257(5) 0.0810(16) Uani 1 1 d . . . . .
H42 H 0.982363 0.568777 0.377446 0.097 Uiso 1 1 calc R U . . .
C10 C 1.0202(6) 0.9319(5) 0.7315(4) 0.0812(17) Uani 1 1 d . . . . .
H10 H 1.002439 0.991634 0.734388 0.097 Uiso 1 1 calc R U . . .
C35 C 0.7825(6) 0.6610(5) 0.1202(5) 0.0863(18) Uani 1 1 d . . . . .
H35 H 0.834944 0.744059 0.165357 0.104 Uiso 1 1 calc R U . . .
C34 C 1.0182(6) 0.6059(7) 0.1801(5) 0.0869(18) Uani 1 1 d . . . . .
H34 H 0.985516 0.619184 0.133591 0.104 Uiso 1 1 calc R U . . .
C8 C 1.1308(6) 0.8759(7) 0.8089(5) 0.0899(19) Uani 1 1 d . . . . .
H8 H 1.187684 0.897264 0.863359 0.108 Uiso 1 1 calc R U . . .
C7 C 1.0732(5) 0.7577(6) 0.7258(5) 0.0817(16) Uani 1 1 d . . . . .
H7 H 1.090715 0.698144 0.723764 0.098 Uiso 1 1 calc R U . . .
C9 C 1.1046(6) 0.9638(6) 0.8119(5) 0.093(2) Uani 1 1 d . . . . .
H9 H 1.144020 1.044956 0.868435 0.112 Uiso 1 1 calc R U . . .
C37 C 0.6445(6) 0.5039(7) -0.0428(5) 0.0914(19) Uani 1 1 d . . . . .
H37 H 0.603908 0.479121 -0.108394 0.110 Uiso 1 1 calc R U . . .
C38 C 0.6248(6) 0.4195(6) -0.0134(5) 0.098(2) Uani 1 1 d . . . . .
H38 H 0.570029 0.337321 -0.058653 0.117 Uiso 1 1 calc R U . . .
C43 C 1.1182(6) 0.5697(7) 0.3177(6) 0.099(2) Uani 1 1 d . . . . .
H43 H 1.152991 0.559716 0.365756 0.119 Uiso 1 1 calc R U . . .
C36 C 0.7224(7) 0.6221(7) 0.0229(5) 0.099(2) Uani 1 1 d . . . . .
H36 H 0.736051 0.679081 0.002231 0.118 Uiso 1 1 calc R U . . .
C32 C 1.1689(6) 0.5768(7) 0.2389(6) 0.099(2) Uani 1 1 d . . . . .
H32 H 1.236533 0.569380 0.232303 0.119 Uiso 1 1 calc R U . . .
C33 C 1.1189(6) 0.5948(7) 0.1710(6) 0.101(2) Uani 1 1 d . . . . .
H33 H 1.152687 0.599751 0.117654 0.121 Uiso 1 1 calc R U . . .
C31 C 0.9254(9) 0.2051(10) -0.0188(8) 0.101(3) Uani 0.75 1 d . . P . .
N3 N 0.9803(10) 0.1597(12) -0.0490(10) 0.171(5) Uani 0.75 1 d . . P . .
C44 C 0.8559(10) 0.2590(10) 0.0168(9) 0.118(3) Uani 0.75 1 d . . P . .
H44A H 0.776492 0.199742 -0.021992 0.177 Uiso 0.75 1 calc R U P . .
H44B H 0.878814 0.327807 0.007025 0.177 Uiso 0.75 1 calc R U P . .
H44C H 0.863416 0.287262 0.090463 0.177 Uiso 0.75 1 calc R U P . .

loop_
_atom_site_aniso_label
_atom_site_aniso_U_11
_atom_site_aniso_U_22
_atom_site_aniso_U_33
_atom_site_aniso_U_23
_atom_site_aniso_U_13
_atom_site_aniso_U_12
Cu1 0.0707(4) 0.0444(4) 0.0534(4) 0.0289(3) 0.0215(3) 0.0277(3)
P3 0.0620(7) 0.0490(6) 0.0533(6) 0.0334(5) 0.0243(5) 0.0335(5)
P1 0.0610(7) 0.0406(5) 0.0476(6) 0.0235(5) 0.0152(5) 0.0242(5)
S1 0.0718(7) 0.0483(6) 0.0591(6) 0.0299(5) 0.0188(5) 0.0314(5)
P2 0.0719(7) 0.0497(6) 0.0499(6) 0.0314(5) 0.0228(5) 0.0306(6)
S2 0.1080(11) 0.0508(7) 0.0668(8) 0.0338(6) 0.0302(7) 0.0325(7)
S3 0.1263(13) 0.0497(7) 0.0731(9) 0.0253(7) 0.0267(9) 0.0310(8)
N1 0.081(3) 0.050(2) 0.061(2) 0.0285(19) 0.016(2) 0.034(2)
N2 0.087(3) 0.052(2) 0.060(2) 0.0272(19) 0.020(2) 0.034(2)
C24 0.064(3) 0.051(2) 0.048(2) 0.0308(19) 0.021(2) 0.033(2)
C11 0.060(3) 0.043(2) 0.054(2) 0.0226(19) 0.012(2) 0.022(2)
C18 0.060(3) 0.049(2) 0.056(2) 0.032(2) 0.015(2) 0.028(2)
C17 0.060(3) 0.048(2) 0.053(2) 0.032(2) 0.022(2) 0.031(2)
C1 0.060(3) 0.051(2) 0.064(3) 0.031(2) 0.022(2) 0.035(2)
C5 0.063(3) 0.051(2) 0.049(2) 0.025(2) 0.016(2) 0.029(2)
C40 0.072(3) 0.059(3) 0.049(2) 0.031(2) 0.025(2) 0.036(2)
C41 0.079(3) 0.060(3) 0.062(3) 0.038(2) 0.027(2) 0.038(3)
C23 0.079(3) 0.062(3) 0.065(3) 0.042(2) 0.024(2) 0.038(3)
C3 0.075(3) 0.053(3) 0.060(3) 0.037(2) 0.026(2) 0.030(2)
C16 0.066(3) 0.057(3) 0.074(3) 0.039(2) 0.021(2) 0.032(2)
C29 0.080(3) 0.070(3) 0.061(3) 0.034(3) 0.028(3) 0.047(3)
C12 0.079(3) 0.063(3) 0.062(3) 0.034(2) 0.024(3) 0.040(3)
C4 0.066(3) 0.043(2) 0.060(3) 0.029(2) 0.020(2) 0.023(2)
C25 0.078(3) 0.064(3) 0.060(3) 0.031(2) 0.021(3) 0.042(3)
C19 0.091(4) 0.068(3) 0.087(4) 0.049(3) 0.042(3) 0.055(3)
C6 0.070(3) 0.066(3) 0.066(3) 0.030(2) 0.016(2) 0.040(3)
C26 0.070(3) 0.089(4) 0.071(3) 0.049(3) 0.021(3) 0.039(3)
C39 0.086(4) 0.062(3) 0.068(3) 0.036(3) 0.014(3) 0.032(3)
C28 0.100(4) 0.064(3) 0.058(3) 0.021(3) 0.019(3) 0.041(3)
C13 0.091(4) 0.086(4) 0.071(3) 0.038(3) 0.034(3) 0.058(3)
C15 0.083(4) 0.067(3) 0.108(4) 0.052(3) 0.026(3) 0.045(3)
C27 0.089(4) 0.069(3) 0.056(3) 0.030(3) 0.007(3) 0.024(3)
C2 0.086(4) 0.055(3) 0.069(3) 0.032(2) 0.032(3) 0.040(3)
C22 0.097(4) 0.071(3) 0.079(4) 0.054(3) 0.019(3) 0.038(3)
C21 0.105(4) 0.063(3) 0.094(4) 0.048(3) 0.011(4) 0.045(3)
C14 0.083(4) 0.075(4) 0.091(4) 0.032(3) 0.029(3) 0.053(3)
C20 0.103(4) 0.070(4) 0.109(5) 0.050(3) 0.041(4) 0.061(3)
C42 0.110(5) 0.105(5) 0.081(4) 0.065(4) 0.047(3) 0.074(4)
C10 0.102(4) 0.059(3) 0.063(3) 0.021(3) -0.007(3) 0.036(3)
C35 0.122(5) 0.064(3) 0.065(3) 0.042(3) 0.013(3) 0.028(3)
C34 0.097(4) 0.124(5) 0.084(4) 0.074(4) 0.047(3) 0.065(4)
C8 0.078(4) 0.115(5) 0.075(4) 0.042(4) 0.005(3) 0.054(4)
C7 0.082(4) 0.095(4) 0.091(4) 0.051(4) 0.022(3) 0.059(4)
C9 0.103(5) 0.081(4) 0.068(4) 0.019(3) -0.008(3) 0.046(4)
C37 0.109(5) 0.102(5) 0.064(3) 0.045(4) 0.006(3) 0.048(4)
C38 0.107(5) 0.075(4) 0.074(4) 0.031(3) -0.007(3) 0.023(4)
C43 0.118(5) 0.146(6) 0.112(5) 0.093(5) 0.057(4) 0.097(5)
C36 0.139(6) 0.095(5) 0.077(4) 0.059(4) 0.018(4) 0.050(5)
C32 0.102(5) 0.136(6) 0.124(6) 0.089(5) 0.056(4) 0.083(5)
C33 0.108(5) 0.144(7) 0.110(5) 0.088(5) 0.067(4) 0.082(5)
C31 0.093(7) 0.096(7) 0.089(6) 0.037(5) 0.015(5) 0.036(6)
N3 0.120(8) 0.162(11) 0.165(11) 0.035(8) 0.032(8) 0.071(8)
C44 0.137(9) 0.116(8) 0.117(8) 0.063(7) 0.048(7) 0.071(8)

loop_
_atom_type_symbol
_atom_type_description
_atom_type_scat_dispersion_real
_atom_type_scat_dispersion_imag
_atom_type_scat_source
C C 0.0181 0.0091 'International Tables Vol C Tables 4.2.6.8 and 6.1.1.4'
H H 0.0000 0.0000 'International Tables Vol C Tables 4.2.6.8 and 6.1.1.4'
Cu Cu -1.9646 0.5888 'International Tables Vol C Tables 4.2.6.8 and 6.1.1.4'
N N 0.0311 0.0180 'International Tables Vol C Tables 4.2.6.8 and 6.1.1.4'
P P 0.2955 0.4335 'International Tables Vol C Tables 4.2.6.8 and 6.1.1.4'
S S 0.3331 0.5567 'International Tables Vol C Tables 4.2.6.8 and 6.1.1.4'

loop_
_geom_angle_atom_site_label_1
_geom_angle_atom_site_label_2
_geom_angle_atom_site_label_3
_geom_angle
_geom_angle_site_symmetry_1
_geom_angle_site_symmetry_3
_geom_angle_publ_flag
P1 Cu1 P3 106.18(5) . . ?
P1 Cu1 S1 109.27(5) . . ?
S1 Cu1 P3 113.43(5) . . ?
P2 Cu1 P3 117.38(5) . . ?
P2 Cu1 P1 89.91(5) . . ?
P2 Cu1 S1 117.02(5) . . ?
C24 P3 Cu1 123.73(15) . . ?
C24 P3 C18 101.4(2) . . ?
C18 P3 Cu1 114.39(15) . . ?
C17 P3 Cu1 109.54(15) . . ?
C17 P3 C24 101.4(2) . . ?
C17 P3 C18 104.07(19) . . ?
C11 P1 Cu1 119.51(15) . . ?
C11 P1 C5 102.0(2) . . ?
C11 P1 C4 104.5(2) . . ?
C5 P1 Cu1 126.28(15) . . ?
C5 P1 C4 98.6(2) . . ?
C4 P1 Cu1 101.94(15) . . ?
C1 S1 Cu1 105.69(16) . . ?
C40 P2 Cu1 123.00(16) . . ?
C40 P2 C41 103.8(2) . . ?
C40 P2 C3 104.0(2) . . ?
C41 P2 Cu1 120.25(16) . . ?
C41 P2 C3 100.6(2) . . ?
C3 P2 Cu1 101.52(15) . . ?
C2 S2 C1 91.0(2) . . ?
C1 N1 N2 109.8(4) . . ?
N1 N2 H2 120.3 . . ?
C2 N2 N1 119.5(4) . . ?
C2 N2 H2 120.3 . . ?
C29 C24 P3 120.6(4) . . ?
C29 C24 C25 117.9(5) . . ?
C25 C24 P3 121.6(3) . . ?
C16 C11 P1 123.3(4) . . ?
C16 C11 C12 118.6(4) . . ?
C12 C11 P1 118.1(3) . . ?
C23 C18 P3 117.3(3) . . ?
C19 C18 P3 124.1(4) . . ?
C19 C18 C23 118.6(4) . . ?
P3 C17 H17A 109.5 . . ?
P3 C17 H17B 109.5 . . ?
C17 C17 P3 110.7(4) 2_666 . ?
C17 C17 H17A 109.5 2_666 . ?
C17 C17 H17B 109.5 2_666 . ?
H17A C17 H17B 108.1 . . ?
S1 C1 S2 120.6(3) . . ?
N1 C1 S1 126.9(4) . . ?
N1 C1 S2 112.5(3) . . ?
C6 C5 P1 119.5(4) . . ?
C6 C5 C10 118.7(5) . . ?
C10 C5 P1 121.7(4) . . ?
C39 C40 P2 117.6(4) . . ?
C39 C40 C35 118.2(5) . . ?
C35 C40 P2 124.1(4) . . ?
C42 C41 P2 119.2(4) . . ?
C42 C41 C34 117.9(5) . . ?
C34 C41 P2 122.7(4) . . ?
C18 C23 H23 119.4 . . ?
C18 C23 C22 121.1(5) . . ?
C22 C23 H23 119.4 . . ?
P2 C3 H3A 109.8 . . ?
P2 C3 H3B 109.8 . . ?
H3A C3 H3B 108.3 . . ?
C4 C3 P2 109.3(3) . . ?
C4 C3 H3A 109.8 . . ?
C4 C3 H3B 109.8 . . ?
C11 C16 H16 120.1 . . ?
C15 C16 C11 119.8(5) . . ?
C15 C16 H16 120.1 . . ?
C24 C29 H29 119.6 . . ?
C24 C29 C28 120.9(5) . . ?
C28 C29 H29 119.6 . . ?
C11 C12 H12 119.9 . . ?
C13 C12 C11 120.2(5) . . ?
C13 C12 H12 119.9 . . ?
P1 C4 H4A 108.9 . . ?
P1 C4 H4B 108.9 . . ?
C3 C4 P1 113.4(3) . . ?
C3 C4 H4A 108.9 . . ?
C3 C4 H4B 108.9 . . ?
H4A C4 H4B 107.7 . . ?
C24 C25 H25 119.6 . . ?
C26 C25 C24 120.9(5) . . ?
C26 C25 H25 119.6 . . ?
C18 C19 H19 120.2 . . ?
C18 C19 C20 119.5(5) . . ?
C20 C19 H19 120.2 . . ?
C5 C6 H6 119.9 . . ?
C5 C6 C7 120.2(5) . . ?
C7 C6 H6 119.9 . . ?
C25 C26 H26 120.0 . . ?
C27 C26 C25 120.0(5) . . ?
C27 C26 H26 120.0 . . ?
C40 C39 H39 119.9 . . ?
C40 C39 C38 120.1(5) . . ?
C38 C39 H39 119.9 . . ?
C29 C28 H28 119.7 . . ?
C27 C28 C29 120.6(5) . . ?
C27 C28 H28 119.7 . . ?
C12 C13 H13 119.7 . . ?
C14 C13 C12 120.5(5) . . ?
C14 C13 H13 119.7 . . ?
C16 C15 H15 119.5 . . ?
C14 C15 C16 120.9(5) . . ?
C14 C15 H15 119.5 . . ?
C26 C27 H27 120.2 . . ?
C28 C27 C26 119.7(5) . . ?
C28 C27 H27 120.2 . . ?
S3 C2 S2 126.5(3) . . ?
N2 C2 S2 107.2(4) . . ?
N2 C2 S3 126.3(4) . . ?
C23 C22 H22 120.2 . . ?
C21 C22 C23 119.7(5) . . ?
C21 C22 H22 120.2 . . ?
C22 C21 H21 119.8 . . ?
C20 C21 C22 120.3(5) . . ?
C20 C21 H21 119.8 . . ?
C13 C14 C15 119.9(5) . . ?
C13 C14 H14 120.1 . . ?
C15 C14 H14 120.1 . . ?
C19 C20 H20 119.6 . . ?
C21 C20 C19 120.7(5) . . ?
C21 C20 H20 119.6 . . ?
C41 C42 H42 119.4 . . ?
C43 C42 C41 121.3(5) . . ?
C43 C42 H42 119.4 . . ?
C5 C10 H10 119.6 . . ?
C9 C10 C5 120.8(5) . . ?
C9 C10 H10 119.6 . . ?
C40 C35 H35 119.7 . . ?
C36 C35 C40 120.5(6) . . ?
C36 C35 H35 119.7 . . ?
C41 C34 H34 119.9 . . ?
C33 C34 C41 120.3(6) . . ?
C33 C34 H34 119.9 . . ?
C7 C8 H8 120.2 . . ?
C7 C8 C9 119.6(5) . . ?
C9 C8 H8 120.2 . . ?
C6 C7 H7 119.7 . . ?
C8 C7 C6 120.6(5) . . ?
C8 C7 H7 119.7 . . ?
C10 C9 C8 120.1(6) . . ?
C10 C9 H9 120.0 . . ?
C8 C9 H9 120.0 . . ?
C38 C37 H37 120.1 . . ?
C36 C37 H37 120.1 . . ?
C36 C37 C38 119.7(6) . . ?
C39 C38 H38 119.9 . . ?
C37 C38 C39 120.2(6) . . ?
C37 C38 H38 119.9 . . ?
C42 C43 H43 119.8 . . ?
C42 C43 C32 120.5(6) . . ?
C32 C43 H43 119.8 . . ?
C35 C36 H36 119.4 . . ?
C37 C36 C35 121.2(6) . . ?
C37 C36 H36 119.4 . . ?
C43 C32 H32 120.4 . . ?
C33 C32 C43 119.1(6) . . ?
C33 C32 H32 120.4 . . ?
C34 C33 H33 119.6 . . ?
C32 C33 C34 120.9(6) . . ?
C32 C33 H33 119.6 . . ?
N3 C31 C44 178.8(14) . . ?
C31 C44 H44A 109.5 . . ?
C31 C44 H44B 109.5 . . ?
C31 C44 H44C 109.5 . . ?
H44A C44 H44B 109.5 . . ?
H44A C44 H44C 109.5 . . ?
H44B C44 H44C 109.5 . . ?

loop_
_geom_bond_atom_site_label_1
_geom_bond_atom_site_label_2
_geom_bond_distance
_geom_bond_site_symmetry_2
_geom_bond_publ_flag
Cu1 P3 2.3442(13) . ?
Cu1 P1 2.3283(13) . ?
Cu1 S1 2.3328(12) . ?
Cu1 P2 2.3138(13) . ?
P3 C24 1.830(5) . ?
P3 C18 1.835(4) . ?
P3 C17 1.826(4) . ?
P1 C11 1.828(5) . ?
P1 C5 1.829(5) . ?
P1 C4 1.846(5) . ?
S1 C1 1.709(5) . ?
P2 C40 1.814(5) . ?
P2 C41 1.834(5) . ?
P2 C3 1.846(5) . ?
S2 C1 1.753(5) . ?
S2 C2 1.727(5) . ?
S3 C2 1.678(5) . ?
N1 N2 1.394(5) . ?
N1 C1 1.299(6) . ?
N2 H2 0.8600 . ?
N2 C2 1.316(6) . ?
C24 C29 1.380(6) . ?
C24 C25 1.386(7) . ?
C11 C16 1.388(6) . ?
C11 C12 1.392(7) . ?
C18 C23 1.378(6) . ?
C18 C19 1.375(6) . ?
C17 C17 1.536(8) 2_666 ?
C17 H17A 0.9700 . ?
C17 H17B 0.9700 . ?
C5 C6 1.378(7) . ?
C5 C10 1.380(7) . ?
C40 C39 1.374(7) . ?
C40 C35 1.382(7) . ?
C41 C42 1.379(7) . ?
C41 C34 1.387(7) . ?
C23 H23 0.9300 . ?
C23 C22 1.385(7) . ?
C3 H3A 0.9700 . ?
C3 H3B 0.9700 . ?
C3 C4 1.525(6) . ?
C16 H16 0.9300 . ?
C16 C15 1.381(7) . ?
C29 H29 0.9300 . ?
C29 C28 1.381(8) . ?
C12 H12 0.9300 . ?
C12 C13 1.389(7) . ?
C4 H4A 0.9700 . ?
C4 H4B 0.9700 . ?
C25 H25 0.9300 . ?
C25 C26 1.382(7) . ?
C19 H19 0.9300 . ?
C19 C20 1.399(7) . ?
C6 H6 0.9300 . ?
C6 C7 1.388(8) . ?
C26 H26 0.9300 . ?
C26 C27 1.374(8) . ?
C39 H39 0.9300 . ?
C39 C38 1.387(8) . ?
C28 H28 0.9300 . ?
C28 C27 1.357(8) . ?
C13 H13 0.9300 . ?
C13 C14 1.353(8) . ?
C15 H15 0.9300 . ?
C15 C14 1.371(9) . ?
C27 H27 0.9300 . ?
C22 H22 0.9300 . ?
C22 C21 1.356(8) . ?
C21 H21 0.9300 . ?
C21 C20 1.353(9) . ?
C14 H14 0.9300 . ?
C20 H20 0.9300 . ?
C42 H42 0.9300 . ?
C42 C43 1.366(8) . ?
C10 H10 0.9300 . ?
C10 C9 1.375(8) . ?
C35 H35 0.9300 . ?
C35 C36 1.369(8) . ?
C34 H34 0.9300 . ?
C34 C33 1.383(9) . ?
C8 H8 0.9300 . ?
C8 C7 1.359(9) . ?
C8 C9 1.377(9) . ?
C7 H7 0.9300 . ?
C9 H9 0.9300 . ?
C37 H37 0.9300 . ?
C37 C38 1.366(9) . ?
C37 C36 1.337(9) . ?
C38 H38 0.9300 . ?
C43 H43 0.9300 . ?
C43 C32 1.377(9) . ?
C36 H36 0.9300 . ?
C32 H32 0.9300 . ?
C32 C33 1.359(9) . ?
C33 H33 0.9300 . ?
C31 N3 1.106(14) . ?
C31 C44 1.363(14) . ?
C44 H44A 0.9600 . ?
C44 H44B 0.9600 . ?
C44 H44C 0.9600 . ?

loop_
_geom_torsion_atom_site_label_1
_geom_torsion_atom_site_label_2
_geom_torsion_atom_site_label_3
_geom_torsion_atom_site_label_4
_geom_torsion
_geom_torsion_site_symmetry_1
_geom_torsion_site_symmetry_2
_geom_torsion_site_symmetry_3
_geom_torsion_site_symmetry_4
_geom_torsion_publ_flag
Cu1 P3 C24 C29 -3.6(4) . . . . ?
Cu1 P3 C24 C25 175.8(3) . . . . ?
Cu1 P3 C18 C23 50.2(4) . . . . ?
Cu1 P3 C18 C19 -128.6(4) . . . . ?
Cu1 P3 C17 C17 -62.9(5) . . . 2_666 ?
Cu1 P1 C11 C16 -89.8(4) . . . . ?
Cu1 P1 C11 C12 88.2(4) . . . . ?
Cu1 P1 C5 C6 10.5(5) . . . . ?
Cu1 P1 C5 C10 -173.6(4) . . . . ?
Cu1 P1 C4 C3 33.9(3) . . . . ?
Cu1 S1 C1 S2 -151.7(2) . . . . ?
Cu1 S1 C1 N1 27.4(5) . . . . ?
Cu1 P2 C40 C39 -52.1(5) . . . . ?
Cu1 P2 C40 C35 124.8(5) . . . . ?
Cu1 P2 C41 C42 -14.3(5) . . . . ?
Cu1 P2 C41 C34 169.3(4) . . . . ?
Cu1 P2 C3 C4 46.2(4) . . . . ?
P3 C24 C29 C28 178.2(4) . . . . ?
P3 C24 C25 C26 -178.8(4) . . . . ?
P3 C18 C23 C22 179.1(4) . . . . ?
P3 C18 C19 C20 -179.2(5) . . . . ?
P1 C11 C16 C15 -178.2(4) . . . . ?
P1 C11 C12 C13 178.6(4) . . . . ?
P1 C5 C6 C7 175.9(4) . . . . ?
P1 C5 C10 C9 -175.4(5) . . . . ?
P2 C40 C39 C38 176.9(5) . . . . ?
P2 C40 C35 C36 -178.0(5) . . . . ?
P2 C41 C42 C43 -174.7(5) . . . . ?
P2 C41 C34 C33 176.3(5) . . . . ?
P2 C3 C4 P1 -55.0(4) . . . . ?
N1 N2 C2 S2 -0.8(6) . . . . ?
N1 N2 C2 S3 179.4(4) . . . . ?
N2 N1 C1 S1 -178.6(3) . . . . ?
N2 N1 C1 S2 0.5(5) . . . . ?
C24 P3 C18 C23 -85.4(4) . . . . ?
C24 P3 C18 C19 95.8(5) . . . . ?
C24 P3 C17 C17 69.4(5) . . . 2_666 ?
C24 C29 C28 C27 0.6(8) . . . . ?
C24 C25 C26 C27 0.6(8) . . . . ?
C11 P1 C5 C6 151.8(4) . . . . ?
C11 P1 C5 C10 -32.3(5) . . . . ?
C11 P1 C4 C3 -91.2(4) . . . . ?
C11 C16 C15 C14 -2.2(9) . . . . ?
C11 C12 C13 C14 1.1(9) . . . . ?
C18 P3 C24 C29 126.3(4) . . . . ?
C18 P3 C24 C25 -54.3(4) . . . . ?
C18 P3 C17 C17 174.4(4) . . . 2_666 ?
C18 C23 C22 C21 1.4(9) . . . . ?
C18 C19 C20 C21 -1.4(10) . . . . ?
C17 P3 C24 C29 -126.6(4) . . . . ?
C17 P3 C24 C25 52.8(4) . . . . ?
C17 P3 C18 C23 169.7(4) . . . . ?
C17 P3 C18 C19 -9.2(5) . . . . ?
C1 S2 C2 S3 -179.3(4) . . . . ?
C1 S2 C2 N2 0.9(4) . . . . ?
C1 N1 N2 C2 0.2(6) . . . . ?
C5 P1 C11 C16 125.6(4) . . . . ?
C5 P1 C11 C12 -56.4(4) . . . . ?
C5 P1 C4 C3 164.0(3) . . . . ?
C5 C6 C7 C8 -0.2(9) . . . . ?
C5 C10 C9 C8 -0.6(11) . . . . ?
C40 P2 C41 C42 -156.8(5) . . . . ?
C40 P2 C41 C34 26.8(5) . . . . ?
C40 P2 C3 C4 174.8(3) . . . . ?
C40 C39 C38 C37 1.1(11) . . . . ?
C40 C35 C36 C37 1.5(12) . . . . ?
C41 P2 C40 C39 89.0(4) . . . . ?
C41 P2 C40 C35 -94.1(5) . . . . ?
C41 P2 C3 C4 -77.9(4) . . . . ?
C41 C42 C43 C32 -2.7(11) . . . . ?
C41 C34 C33 C32 -0.8(12) . . . . ?
C23 C18 C19 C20 2.0(8) . . . . ?
C23 C22 C21 C20 -0.7(10) . . . . ?
C3 P2 C40 C39 -166.1(4) . . . . ?
C3 P2 C40 C35 10.8(6) . . . . ?
C3 P2 C41 C42 95.8(5) . . . . ?
C3 P2 C41 C34 -80.5(5) . . . . ?
C16 C11 C12 C13 -3.3(8) . . . . ?
C16 C15 C14 C13 0.0(10) . . . . ?
C29 C24 C25 C26 0.7(7) . . . . ?
C29 C28 C27 C26 0.7(9) . . . . ?
C12 C11 C16 C15 3.8(8) . . . . ?
C12 C13 C14 C15 0.6(10) . . . . ?
C4 P1 C11 C16 23.3(5) . . . . ?
C4 P1 C11 C12 -158.7(4) . . . . ?
C4 P1 C5 C6 -101.2(4) . . . . ?
C4 P1 C5 C10 74.6(5) . . . . ?
C25 C24 C29 C28 -1.3(7) . . . . ?
C25 C26 C27 C28 -1.3(8) . . . . ?
C19 C18 C23 C22 -2.0(8) . . . . ?
C6 C5 C10 C9 0.5(9) . . . . ?
C39 C40 C35 C36 -1.1(10) . . . . ?
C2 S2 C1 S1 178.3(3) . . . . ?
C2 S2 C1 N1 -0.8(4) . . . . ?
C22 C21 C20 C19 0.8(10) . . . . ?
C42 C41 C34 C33 -0.1(10) . . . . ?
C42 C43 C32 C33 1.8(12) . . . . ?
C10 C5 C6 C7 -0.1(8) . . . . ?
C35 C40 C39 C38 -0.2(9) . . . . ?
C34 C41 C42 C43 1.8(10) . . . . ?
C7 C8 C9 C10 0.3(11) . . . . ?
C9 C8 C7 C6 0.1(10) . . . . ?
C38 C37 C36 C35 -0.6(12) . . . . ?
C43 C32 C33 C34 0.0(13) . . . . ?
C36 C37 C38 C39 -0.7(12) . . . . ?
